data_4081006
loop_
_publ_author_name
'Lin, Yong-Chieh'
'Hsueh, Hsin-Hsueh'
'Kanne, Shanker'
'Chang, Li-Kuang'
'Liu, Fu-Chen'
'Lin, Ivan J. B.'
'Lee, Gene-Hsiang'
'Peng, Shie-Ming'

_publ_section_title
;
 Efficient PEPPSI-Themed Palladium N-Heterocyclic Carbene Precatalysts for
 the Mizoroki--Heck Reaction
;
_journal_issue 14
_journal_name_full Organometallics
_journal_page_first 3859
_journal_paper_doi 10.1021/om4003297
_journal_volume 32
_journal_year 2013
_chemical_formula_sum 'C15 H16 Br2 N4 O Pd'
_chemical_formula_weight 534.54
_chemical_name_systematic
; 
 ? 
;
_space_group_IT_number 2
_symmetry_cell_setting triclinic
_symmetry_space_group_name_Hall '-P 1'
_symmetry_space_group_name_H-M 'P -1'
_atom_sites_solution_hydrogens geom
_atom_sites_solution_primary direct
_atom_sites_solution_secondary difmap
_audit_creation_method SHELXL-97
_cell_angle_alpha 77.8590(10)
_cell_angle_beta 87.1520(10)
_cell_angle_gamma 81.7860(10)
_cell_formula_units_Z 2
_cell_length_a 7.6666(3)
_cell_length_b 9.1375(3)
_cell_length_c 13.1036(5)
_cell_measurement_temperature 298(2)
_cell_volume 888.03(6)
_computing_structure_refinement 'SHELXL-97 (Sheldrick, 1997)'
_computing_structure_solution 'SHELXS-97 (Sheldrick, 1990)'
_diffrn_ambient_temperature 298(2)
_diffrn_measured_fraction_theta_full 0.964
_diffrn_measured_fraction_theta_max 0.964
_diffrn_radiation_monochromator graphite
_diffrn_radiation_source 'fine-focus sealed tube'
_diffrn_radiation_type MoK\a
_diffrn_radiation_wavelength 0.71073
_diffrn_reflns_av_R_equivalents 0.0211
_diffrn_reflns_av_sigmaI/netI 0.0388
_diffrn_reflns_limit_h_max 10
_diffrn_reflns_limit_h_min -7
_diffrn_reflns_limit_k_max 12
_diffrn_reflns_limit_k_min -10
_diffrn_reflns_limit_l_max 17
_diffrn_reflns_limit_l_min -16
_diffrn_reflns_number 5960
_diffrn_reflns_theta_full 28.31
_diffrn_reflns_theta_max 28.31
_diffrn_reflns_theta_min 1.59
_exptl_absorpt_coefficient_mu 5.552
_exptl_absorpt_correction_T_max 0.6650
_exptl_absorpt_correction_T_min 0.2148
_exptl_absorpt_correction_type none
_exptl_crystal_density_diffrn 1.999
_exptl_crystal_density_method 'not measured'
_exptl_crystal_F_000 516
_exptl_crystal_size_max 0.40
_exptl_crystal_size_mid 0.38
_exptl_crystal_size_min 0.37
_refine_diff_density_max 0.668
_refine_diff_density_min -0.948
_refine_diff_density_rms 0.126
_refine_ls_extinction_method none
_refine_ls_goodness_of_fit_ref 1.048
_refine_ls_hydrogen_treatment mixed
_refine_ls_matrix_type full
_refine_ls_number_parameters 264
_refine_ls_number_reflns 4267
_refine_ls_number_restraints 0
_refine_ls_restrained_S_all 1.048
_refine_ls_R_factor_all 0.0461
_refine_ls_R_factor_gt 0.0372
_refine_ls_shift/su_max 0.002
_refine_ls_shift/su_mean 0.000
_refine_ls_structure_factor_coef Fsqd
_refine_ls_weighting_details 'calc w=1/[\s^2^(Fo^2^)+(0.0620P)^2^+0.1992P] where P=(Fo^2^+2Fc^2^)/3'
_refine_ls_weighting_scheme calc
_refine_ls_wR_factor_gt 0.1003
_refine_ls_wR_factor_ref 0.1063
_reflns_number_gt 3479
_reflns_number_total 4267
_reflns_threshold_expression >2sigma(I)
_cod_data_source_file om4003297_si_002.cif
_cod_data_source_block 1
_cod_depositor_comments
;
The following automatic conversions were performed:

'_symmetry_cell_setting' value 'Triclinic' changed to 'triclinic'
according to /home/saulius/struct/CIF-dictionaries/cif_core.dic
dictionary named 'cif_core.dic' version 2.4.2 from 2011-04-26.

Automatic conversion script
Id: cif_fix_values 1891 2012-01-12 08:04:46Z andrius 
;
_cod_original_sg_symbol_H-M P-1
_cod_database_code 4081006

loop_
_symmetry_equiv_pos_as_xyz
'x, y, z'
'-x, -y, -z'

loop_
_atom_site_label
_atom_site_type_symbol
_atom_site_fract_x
_atom_site_fract_y
_atom_site_fract_z
_atom_site_U_iso_or_equiv
_atom_site_adp_type
_atom_site_occupancy
_atom_site_symmetry_multiplicity
_atom_site_calc_flag
_atom_site_refinement_flags
Pd1 Pd 1.11718(3) 0.91271(3) 0.19819(2) 0.03606(10) Uani 1 1 d .
Br1 Br 1.38423(5) 0.73407(5) 0.24399(4) 0.05176(13) Uani 1 1 d .
Br2 Br 0.84218(5) 1.06858(5) 0.14357(4) 0.05461(14) Uani 1 1 d .
C1 C 0.9835(4) 0.7473(4) 0.2556(3) 0.0358(7) Uani 1 1 d .
N2 N 0.9128(4) 0.7220(3) 0.3533(2) 0.0359(6) Uani 1 1 d .
N1 N 0.9539(4) 0.6338(3) 0.2113(2) 0.0404(7) Uani 1 1 d .
N4 N 1.2580(4) 1.0965(4) 0.1519(2) 0.0417(7) Uani 1 1 d .
C10 C 0.7407(4) 0.8993(4) 0.4570(3) 0.0370(7) Uani 1 1 d .
C9 C 0.9165(5) 0.8156(5) 0.4290(3) 0.0400(8) Uani 1 1 d .
C7 C 0.8651(5) 0.5317(4) 0.2822(3) 0.0402(8) Uani 1 1 d .
C2 C 0.8391(4) 0.5871(4) 0.3725(3) 0.0379(7) Uani 1 1 d .
C3 C 0.7520(5) 0.5117(5) 0.4589(4) 0.0489(9) Uani 1 1 d .
C8 C 1.0070(8) 0.6213(7) 0.1049(4) 0.0576(11) Uani 1 1 d .
C6 C 0.8097(6) 0.3960(5) 0.2740(4) 0.0531(10) Uani 1 1 d .
C5 C 0.7250(6) 0.3211(5) 0.3610(5) 0.0654(13) Uani 1 1 d .
C15 C 1.3415(6) 1.1305(5) 0.0600(3) 0.0520(10) Uani 1 1 d .
C11 C 1.2670(7) 1.1827(5) 0.2200(4) 0.0566(11) Uani 1 1 d .
N3 N 0.7345(4) 0.9534(4) 0.5341(2) 0.0445(8) Uani 1 1 d .
H3A H 0.6381 1.0038 0.5514 0.053 Uiso 1 1 calc R
H3B H 0.8265 0.9415 0.5715 0.053 Uiso 1 1 calc R
C13 C 1.4429(7) 1.3393(5) 0.1074(5) 0.0646(13) Uani 1 1 d .
C14 C 1.4348(7) 1.2537(6) 0.0360(4) 0.0655(13) Uani 1 1 d .
C12 C 1.3574(7) 1.3057(6) 0.2010(4) 0.0655(13) Uani 1 1 d .
O1 O 0.6065(4) 0.9118(4) 0.3951(3) 0.0634(8) Uani 1 1 d .
C4 C 0.6967(6) 0.3777(5) 0.4501(4) 0.0600(12) Uani 1 1 d .
H9B H 1.000(5) 0.881(5) 0.414(3) 0.040(10) Uiso 1 1 d .
H15 H 1.329(6) 1.065(5) 0.007(4) 0.057(12) Uiso 1 1 d .
H4 H 0.645(7) 0.317(6) 0.507(4) 0.068(14) Uiso 1 1 d .
H6 H 0.824(7) 0.366(6) 0.209(4) 0.074(16) Uiso 1 1 d .
H3 H 0.727(6) 0.552(5) 0.512(3) 0.045(12) Uiso 1 1 d .
H8A H 1.075(8) 0.546(7) 0.101(4) 0.077(18) Uiso 1 1 d .
H11 H 1.204(8) 1.180(7) 0.271(5) 0.09(2) Uiso 1 1 d .
H9A H 0.956(7) 0.758(6) 0.484(4) 0.074(17) Uiso 1 1 d .
H13 H 1.508(7) 1.416(6) 0.090(4) 0.072(15) Uiso 1 1 d .
H5 H 0.683(5) 0.224(5) 0.362(3) 0.051(11) Uiso 1 1 d .
H12 H 1.353(8) 1.374(7) 0.241(5) 0.10(2) Uiso 1 1 d .
H8B H 0.915(8) 0.614(7) 0.076(4) 0.084(19) Uiso 1 1 d .
H14 H 1.510(8) 1.255(7) -0.023(5) 0.094(19) Uiso 1 1 d .
H8C H 1.031(12) 0.740(11) 0.047(8) 0.19(4) Uiso 1 1 d .

loop_
_atom_site_aniso_label
_atom_site_aniso_U_11
_atom_site_aniso_U_22
_atom_site_aniso_U_33
_atom_site_aniso_U_23
_atom_site_aniso_U_13
_atom_site_aniso_U_12
Pd1 0.03744(15) 0.03043(16) 0.04137(16) -0.00921(11) 0.00447(11) -0.00722(11)
Br1 0.0438(2) 0.0472(2) 0.0640(3) -0.0130(2) -0.00609(18) -0.00130(17)
Br2 0.0479(2) 0.0423(2) 0.0722(3) -0.0127(2) -0.0052(2) 0.00185(17)
C1 0.0351(16) 0.0314(17) 0.0431(18) -0.0137(15) 0.0061(14) -0.0053(13)
N2 0.0343(14) 0.0323(15) 0.0427(16) -0.0132(13) 0.0078(12) -0.0051(11)
N1 0.0452(16) 0.0350(16) 0.0445(16) -0.0159(14) 0.0010(13) -0.0065(13)
N4 0.0422(15) 0.0381(16) 0.0455(17) -0.0072(14) 0.0010(13) -0.0108(13)
C10 0.0362(16) 0.0318(17) 0.0418(18) -0.0073(15) 0.0042(14) -0.0025(13)
C9 0.0349(17) 0.044(2) 0.045(2) -0.0202(18) 0.0016(15) -0.0036(16)
C7 0.0366(17) 0.0297(18) 0.055(2) -0.0119(16) -0.0024(15) -0.0025(14)
C2 0.0342(16) 0.0309(17) 0.047(2) -0.0072(15) -0.0005(14) -0.0020(13)
C3 0.043(2) 0.046(2) 0.053(2) -0.004(2) 0.0077(18) -0.0033(17)
C8 0.073(3) 0.057(3) 0.048(2) -0.024(2) 0.003(2) -0.008(3)
C6 0.056(2) 0.033(2) 0.073(3) -0.014(2) -0.011(2) -0.0051(17)
C5 0.058(3) 0.035(2) 0.102(4) -0.003(2) -0.013(3) -0.0123(19)
C15 0.056(2) 0.055(3) 0.045(2) -0.011(2) 0.0070(18) -0.0100(19)
C11 0.074(3) 0.052(3) 0.047(2) -0.011(2) 0.000(2) -0.020(2)
N3 0.0356(14) 0.064(2) 0.0378(15) -0.0335(16) -0.0021(12) 0.0136(14)
C13 0.063(3) 0.045(2) 0.083(4) 0.005(2) -0.012(2) -0.023(2)
C14 0.058(3) 0.064(3) 0.065(3) 0.010(3) 0.011(2) -0.016(2)
C12 0.086(3) 0.048(3) 0.069(3) -0.011(2) -0.015(3) -0.026(2)
O1 0.0544(17) 0.072(2) 0.068(2) -0.0288(18) -0.0018(15) 0.0003(15)
C4 0.044(2) 0.045(2) 0.080(3) 0.015(2) 0.000(2) -0.0096(18)

loop_
_atom_type_symbol
_atom_type_description
_atom_type_scat_dispersion_real
_atom_type_scat_dispersion_imag
_atom_type_scat_source
C C 0.0033 0.0016 'International Tables Vol C Tables 4.2.6.8 and 6.1.1.4'
H H 0.0000 0.0000 'International Tables Vol C Tables 4.2.6.8 and 6.1.1.4'
N N 0.0061 0.0033 'International Tables Vol C Tables 4.2.6.8 and 6.1.1.4'
O O 0.0106 0.0060 'International Tables Vol C Tables 4.2.6.8 and 6.1.1.4'
Br Br -0.2901 2.4595 'International Tables Vol C Tables 4.2.6.8 and 6.1.1.4'
Pd Pd -0.9988 1.0072 'International Tables Vol C Tables 4.2.6.8 and 6.1.1.4'

loop_
_geom_angle_atom_site_label_1
_geom_angle_atom_site_label_2
_geom_angle_atom_site_label_3
_geom_angle
C1 Pd1 N4 173.99(13)
C1 Pd1 Br2 88.45(10)
N4 Pd1 Br2 91.65(9)
C1 Pd1 Br1 87.42(10)
N4 Pd1 Br1 92.97(9)
Br2 Pd1 Br1 173.576(17)
N1 C1 N2 107.4(3)
N1 C1 Pd1 128.0(3)
N2 C1 Pd1 124.5(2)
C1 N2 C2 109.8(3)
C1 N2 C9 126.0(3)
C2 N2 C9 124.2(3)
C1 N1 C7 109.8(3)
C1 N1 C8 124.4(4)
C7 N1 C8 125.9(3)
C11 N4 C15 118.0(4)
C11 N4 Pd1 117.1(3)
C15 N4 Pd1 124.9(3)
N3 C10 O1 124.1(3)
N3 C10 C9 117.3(3)
O1 C10 C9 118.5(3)
N2 C9 C10 116.4(3)
C2 C7 C6 121.7(4)
C2 C7 N1 106.9(3)
C6 C7 N1 131.4(4)
C7 C2 C3 121.4(3)
C7 C2 N2 106.1(3)
C3 C2 N2 132.5(4)
C4 C3 C2 116.6(4)
C5 C6 C7 116.4(5)
C4 C5 C6 121.8(4)
N4 C15 C14 121.3(4)
N4 C11 C12 123.5(5)
C14 C13 C12 119.6(4)
C13 C14 C15 119.5(5)
C13 C12 C11 118.2(5)
C5 C4 C3 122.2(5)

loop_
_geom_bond_atom_site_label_1
_geom_bond_atom_site_label_2
_geom_bond_distance
Pd1 C1 1.946(3)
Pd1 N4 2.092(3)
Pd1 Br2 2.4185(5)
Pd1 Br1 2.4437(5)
C1 N1 1.341(4)
C1 N2 1.353(4)
N2 C2 1.399(4)
N2 C9 1.444(4)
N1 C7 1.397(5)
N1 C8 1.455(5)
N4 C11 1.319(5)
N4 C15 1.334(5)
C10 N3 1.211(4)
C10 O1 1.319(5)
C10 C9 1.519(5)
C7 C2 1.376(5)
C7 C6 1.393(5)
C2 C3 1.390(5)
C3 C4 1.381(6)
C6 C5 1.384(7)
C5 C4 1.369(8)
C15 C14 1.392(6)
C11 C12 1.376(6)
C13 C14 1.348(8)
C13 C12 1.360(8)
